data_4020904
loop_
_publ_author_name
'Waldemar Adam'
'Sara G. Bosio'
'Nicholas J. Turro'
'Barbara T. Wolff'

_publ_section_title
;
 Enecarbamates as Selective Substrates in Oxidations:
 Chiral-Auxiliary-Controlled Mode Selectivity and Diastereoselectivity
 in the [2+2] Cycloaddition and Ene Reaction of Singlet Oxygen
 and in the Epoxidation by DMD and mCPBA
;
_journal_name_full 'Journal of Organic Chemistry'
_journal_page_first 1704
_journal_page_last 1715
_journal_paper_doi 10.1021/jo035745c
_journal_volume 69
_journal_year 2004
_chemical_formula_sum 'C18 H17 N O2'
_chemical_formula_weight 280.33
_space_group_IT_number 19
_symmetry_cell_setting orthorhombic
_symmetry_space_group_name_Hall 'P 2ac 2ab'
_symmetry_space_group_name_H-M 'P 21 21 21'
_cell_angle_alpha 90.00
_cell_angle_beta 90.00
_cell_angle_gamma 90.00
_cell_formula_units_Z 4
_cell_length_a 10.4657(5)
_cell_length_b 10.8886(6)
_cell_length_c 12.9242(7)
_cell_measurement_temperature 173(2)
_cell_volume 1472.80(13)
_diffrn_ambient_temperature 173(2)
_exptl_crystal_density_diffrn 1.264
_cod_depositor_comments
;
The following automatic conversions were performed:

'_symmetry_cell_setting' tag value 'orthorombic' was replaced with
'orthorhombic' value.

Automatic conversion script
Id: cif_fix_values 1646 2011-03-28 12:23:43Z adriana 
;
_cod_database_code 4020904

loop_
_symmetry_equiv_pos_as_xyz
'x, y, z'
'-x+1/2, -y, z+1/2'
'-x, y+1/2, -z+1/2'
'x+1/2, -y+1/2, -z'

loop_
_atom_site_label
_atom_site_type_symbol
_atom_site_fract_x
_atom_site_fract_y
_atom_site_fract_z
_atom_site_U_iso_or_equiv
_atom_site_adp_type
_atom_site_occupancy
_atom_site_symmetry_multiplicity
_atom_site_calc_flag
_atom_site_refinement_flags
_atom_site_disorder_assembly
_atom_site_disorder_group
C8 C 0.16230(15) 0.38363(16) 0.58357(13) 0.0413(4) Uani 1 1 d . . .
H8A H 0.1471 0.3900 0.6574 0.050 Uiso 1 1 calc R . .
H8B H 0.0830 0.4002 0.5473 0.050 Uiso 1 1 calc R . .
C18 C 0.60939(17) 0.55149(18) 0.33169(15) 0.0502(5) Uani 1 1 d . . .
H18A H 0.6448 0.4712 0.3206 0.075 Uiso 1 1 calc R . .
H18B H 0.6665 0.5989 0.3739 0.075 Uiso 1 1 calc R . .
H18C H 0.5978 0.5918 0.2663 0.075 Uiso 1 1 calc R . .
C14 C 0.39507(18) 0.86847(15) 0.44811(15) 0.0487(4) Uani 1 1 d . . .
H14 H 0.4326 0.9367 0.4789 0.058 Uiso 1 1 calc R . .
C13 C 0.27254(18) 0.87667(16) 0.40987(14) 0.0470(4) Uani 1 1 d . . .
H13 H 0.2276 0.9502 0.4141 0.056 Uiso 1 1 calc R . .
C3 C 0.37824(18) 0.65795(17) 0.78050(14) 0.0485(5) Uani 1 1 d . . .
H3 H 0.3523 0.7273 0.8169 0.058 Uiso 1 1 calc R . .
C2 C 0.31155(16) 0.62152(15) 0.69308(13) 0.0400(4) Uani 1 1 d . . .
H2 H 0.2415 0.6669 0.6707 0.048 Uiso 1 1 calc R . .
C4 C 0.48249(19) 0.59207(18) 0.81370(14) 0.0506(5) Uani 1 1 d . . .
H4 H 0.5272 0.6169 0.8723 0.061 Uiso 1 1 calc R . .
C6 C 0.45438(15) 0.45225(15) 0.67268(12) 0.0363(4) Uani 1 1 d . . .
H6 H 0.4811 0.3830 0.6366 0.044 Uiso 1 1 calc R . .
C7 C 0.26679(13) 0.47356(14) 0.54959(11) 0.0320(3) Uani 1 1 d . . .
H7 H 0.2283 0.5440 0.5142 0.038 Uiso 1 1 calc R . .
C12 C 0.21741(16) 0.77524(15) 0.36546(13) 0.0414(4) Uani 1 1 d . . .
H12 H 0.1349 0.7803 0.3390 0.050 Uiso 1 1 calc R . .
C16 C 0.44419(14) 0.42924(14) 0.41670(12) 0.0340(3) Uani 1 1 d . . .
H16 H 0.4968 0.3643 0.3973 0.041 Uiso 1 1 calc R . .
C9 C 0.30677(15) 0.27550(14) 0.48870(14) 0.0402(4) Uani 1 1 d . . .
C15 C 0.46269(15) 0.76017(15) 0.44127(13) 0.0410(4) Uani 1 1 d . . .
H15 H 0.5460 0.7566 0.4662 0.049 Uiso 1 1 calc R . .
C1 C 0.34880(14) 0.51739(13) 0.63859(11) 0.0304(3) Uani 1 1 d . . .
C5 C 0.52049(17) 0.48945(17) 0.76001(13) 0.0458(4) Uani 1 1 d . . .
H5 H 0.5910 0.4448 0.7824 0.055 Uiso 1 1 calc R . .
C11 C 0.28362(14) 0.66545(14) 0.35970(11) 0.0335(3) Uani 1 1 d . . .
H11 H 0.2447 0.5971 0.3302 0.040 Uiso 1 1 calc R . .
C17 C 0.48158(14) 0.53975(15) 0.38571(11) 0.0338(3) Uani 1 1 d . . .
O2 O 0.35752(12) 0.18863(10) 0.44839(12) 0.0533(3) Uani 1 1 d . . .
C10 C 0.40760(14) 0.65603(13) 0.39739(11) 0.0298(3) Uani 1 1 d . . .
O1 O 0.21022(11) 0.26381(11) 0.55745(10) 0.0495(3) Uani 1 1 d . . .
N1 N 0.33523(12) 0.39710(11) 0.47515(9) 0.0312(3) Uani 1 1 d . . .

loop_
_atom_site_aniso_label
_atom_site_aniso_U_11
_atom_site_aniso_U_22
_atom_site_aniso_U_33
_atom_site_aniso_U_23
_atom_site_aniso_U_13
_atom_site_aniso_U_12
C8 0.0324(8) 0.0503(10) 0.0410(8) 0.0058(8) -0.0022(7) -0.0055(7)
C18 0.0416(9) 0.0540(11) 0.0551(10) 0.0016(9) 0.0152(8) 0.0033(8)
C14 0.0574(10) 0.0311(8) 0.0574(10) -0.0081(8) 0.0045(9) -0.0117(8)
C13 0.0554(10) 0.0318(9) 0.0539(10) 0.0068(8) 0.0083(9) 0.0075(8)
C3 0.0640(12) 0.0373(9) 0.0441(9) -0.0101(8) 0.0197(9) -0.0188(9)
C2 0.0443(9) 0.0315(8) 0.0443(9) 0.0023(7) 0.0132(7) -0.0014(7)
C4 0.0575(11) 0.0582(12) 0.0363(9) -0.0009(8) 0.0025(8) -0.0292(10)
C6 0.0343(8) 0.0359(9) 0.0387(8) -0.0001(7) -0.0007(7) -0.0022(7)
C7 0.0282(7) 0.0332(8) 0.0346(7) 0.0065(7) 0.0019(6) 0.0047(6)
C12 0.0404(9) 0.0421(9) 0.0416(9) 0.0104(7) -0.0025(8) 0.0044(7)
C16 0.0312(7) 0.0341(8) 0.0367(8) -0.0035(6) 0.0012(7) 0.0084(6)
C9 0.0354(8) 0.0329(8) 0.0522(10) 0.0061(8) -0.0136(8) -0.0012(7)
C15 0.0350(8) 0.0417(9) 0.0464(9) -0.0014(8) -0.0003(7) -0.0081(7)
C1 0.0314(7) 0.0285(7) 0.0314(7) 0.0052(6) 0.0067(6) -0.0051(6)
C5 0.0404(9) 0.0525(11) 0.0443(9) 0.0030(8) -0.0041(7) -0.0117(8)
C11 0.0394(8) 0.0323(8) 0.0288(7) 0.0008(6) -0.0030(6) -0.0059(7)
C17 0.0304(7) 0.0387(8) 0.0323(8) -0.0008(7) 0.0019(6) 0.0025(7)
O2 0.0510(7) 0.0297(6) 0.0794(9) -0.0058(6) -0.0096(7) 0.0046(5)
C10 0.0326(7) 0.0304(7) 0.0265(7) 0.0025(6) 0.0030(6) -0.0034(6)
O1 0.0410(6) 0.0388(6) 0.0688(8) 0.0148(6) -0.0024(6) -0.0076(5)
N1 0.0321(6) 0.0262(6) 0.0353(6) 0.0020(5) -0.0024(5) 0.0016(5)

loop_
_geom_bond_atom_site_label_1
_geom_bond_atom_site_label_2
_geom_bond_distance
_geom_bond_site_symmetry_2
_geom_bond_publ_flag
C8 O1 1.438(2) . ?
C8 C7 1.532(2) . ?
C18 C17 1.514(2) . ?
C14 C13 1.377(3) . ?
C14 C15 1.378(2) . ?
C13 C12 1.372(2) . ?
C3 C4 1.374(3) . ?
C3 C2 1.386(3) . ?
C2 C1 1.390(2) . ?
C4 C5 1.374(3) . ?
C6 C5 1.384(2) . ?
C6 C1 1.385(2) . ?
C7 N1 1.4600(19) . ?
C7 C1 1.512(2) . ?
C12 C11 1.384(2) . ?
C16 C17 1.327(2) . ?
C16 N1 1.4119(19) . ?
C9 O2 1.203(2) . ?
C9 O1 1.351(2) . ?
C9 N1 1.3685(19) . ?
C15 C10 1.393(2) . ?
C11 C10 1.390(2) . ?
C17 C10 1.492(2) . ?

loop_
_cod_related_entry_id
_cod_related_entry_database
_cod_related_entry_code
1 ChemSpider 21176757
